data_7005735
loop_
_publ_author_name
'Takamizawa, Satoshi'
'Kohbara, Masa-aki'

_publ_section_title
;
 Closed-pore crystal capable of adsorbing CO2 onto isolated cavities
 generated by disorderly mixing of substituents on host skeleton.
;
_journal_issue 33
_journal_name_full 'Dalton transactions (Cambridge, England : 2003)'
_journal_page_first 3640
_journal_page_last 3645
_journal_paper_doi 10.1039/b704977c
_journal_year 2007
_chemical_formula_sum 'C35 H30 N2 O8 Rh2'
_chemical_formula_weight 812.43
_chemical_name_systematic
;
?
;
_space_group_IT_number 2
_symmetry_cell_setting triclinic
_symmetry_space_group_name_Hall '-P 1'
_symmetry_space_group_name_H-M 'P -1'
_atom_sites_solution_hydrogens geom
_atom_sites_solution_primary direct
_atom_sites_solution_secondary difmap
_audit_creation_method SHELXL-97
_cell_angle_alpha 80.607(2)
_cell_angle_beta 80.563(2)
_cell_angle_gamma 88.756(2)
_cell_formula_units_Z 2
_cell_length_a 10.5480(7)
_cell_length_b 10.5517(8)
_cell_length_c 15.6898(11)
_cell_measurement_temperature 298
_cell_volume 1699.5(2)
_computing_cell_refinement 'Bruker SMART'
_computing_data_collection 'Bruker SMART'
_computing_data_reduction 'Bruker SAINT'
_computing_molecular_graphics 'Bruker SHELXTL'
_computing_publication_material 'Bruker SHELXTL'
_computing_structure_refinement 'SHELXL-97 (Sheldrick, 1997)'
_computing_structure_solution 'SHELXS-97 (Sheldrick, 1990)'
_diffrn_ambient_temperature 298
_diffrn_detector_area_resol_mean 8.366
_diffrn_measured_fraction_theta_full 0.984
_diffrn_measured_fraction_theta_max 0.984
_diffrn_measurement_device_type 'CCD area detector'
_diffrn_measurement_method 'phi and omega scans'
_diffrn_radiation_monochromator graphite
_diffrn_radiation_source 'fine-focus sealed tube'
_diffrn_radiation_type MoK\a
_diffrn_radiation_wavelength 0.71073
_diffrn_reflns_av_R_equivalents 0.0174
_diffrn_reflns_av_sigmaI/netI 0.0416
_diffrn_reflns_limit_h_max 13
_diffrn_reflns_limit_h_min -14
_diffrn_reflns_limit_k_max 14
_diffrn_reflns_limit_k_min -12
_diffrn_reflns_limit_l_max 20
_diffrn_reflns_limit_l_min -13
_diffrn_reflns_number 12601
_diffrn_reflns_theta_full 28.32
_diffrn_reflns_theta_max 28.32
_diffrn_reflns_theta_min 1.33
_exptl_absorpt_coefficient_mu 1.024
_exptl_absorpt_correction_T_max 0.9411
_exptl_absorpt_correction_T_min 0.5786
_exptl_absorpt_correction_type empirical
_exptl_absorpt_process_details
;
SADABS; sheldrick, 1996
;
_exptl_crystal_colour red
_exptl_crystal_density_diffrn 1.588
_exptl_crystal_density_method 'not measured'
_exptl_crystal_description plate
_exptl_crystal_F_000 816
_exptl_crystal_size_max 0.60
_exptl_crystal_size_mid 0.40
_exptl_crystal_size_min 0.06
_refine_diff_density_max 0.957
_refine_diff_density_min -0.390
_refine_diff_density_rms 0.082
_refine_ls_extinction_method none
_refine_ls_goodness_of_fit_ref 1.022
_refine_ls_hydrogen_treatment constr
_refine_ls_matrix_type full
_refine_ls_number_parameters 456
_refine_ls_number_reflns 8316
_refine_ls_number_restraints 608
_refine_ls_restrained_S_all 1.036
_refine_ls_R_factor_all 0.0495
_refine_ls_R_factor_gt 0.0337
_refine_ls_shift/su_max 0.001
_refine_ls_shift/su_mean 0.000
_refine_ls_structure_factor_coef Fsqd
_refine_ls_weighting_details 'calc w=1/[\s^2^(Fo^2^)+(0.0338P)^2^+0.8971P] where P=(Fo^2^+2Fc^2^)/3'
_refine_ls_weighting_scheme calc
_refine_ls_wR_factor_gt 0.0720
_refine_ls_wR_factor_ref 0.0827
_reflns_number_gt 6499
_reflns_number_total 8316
_reflns_threshold_expression >2sigma(I)
_cod_data_source_file b704977c.txt
_cod_data_source_block 50919k1
_cod_depositor_comments
;
The following automatic conversions were performed:
'_symmetry_cell_setting' value 'Triclinic' changed to 'triclinic'
according to '/home/saulius/struct/CIF-dictionaries/cif_core.dic'
dictionary named 'cif_core.dic' version 2.4.1 from 2010-06-29.

Automatic conversion script
Id: cif_fix_enum 1527 2010-12-29 10:47:43Z saulius 
;
_cod_original_sg_symbol_H-M P-1
_cod_database_code 7005735

loop_
_symmetry_equiv_pos_as_xyz
'x, y, z'
'-x, -y, -z'

loop_
_atom_site_label
_atom_site_type_symbol
_atom_site_fract_x
_atom_site_fract_y
_atom_site_fract_z
_atom_site_U_iso_or_equiv
_atom_site_adp_type
_atom_site_occupancy
_atom_site_symmetry_multiplicity
_atom_site_calc_flag
_atom_site_refinement_flags
_atom_site_disorder_assembly
_atom_site_disorder_group
C1 C 0.3734(3) 1.2137(3) 0.01055(19) 0.0384(7) Uani 1 1 d U . .
C2 C 0.3019(3) 1.3356(3) 0.0182(2) 0.0469(8) Uani 1 1 d U . .
C3 C 0.1841(4) 1.3347(4) 0.0720(3) 0.0713(12) Uani 1 1 d U . .
H3 H 0.1482 1.2573 0.1024 0.086 Uiso 1 1 calc R . .
C4 C 0.1195(5) 1.4483(5) 0.0807(4) 0.0930(16) Uani 1 1 d U . .
H4 H 0.0394 1.4471 0.1160 0.112 Uiso 1 1 calc R . .
C5 C 0.1727(5) 1.5625(5) 0.0376(4) 0.0928(15) Uani 1 1 d U . .
H5 H 0.1296 1.6389 0.0446 0.111 Uiso 1 1 calc R . .
C6 C 0.2885(5) 1.5648(4) -0.0155(4) 0.0929(15) Uani 1 1 d U . .
H6 H 0.3244 1.6427 -0.0450 0.111 Uiso 1 1 calc R . .
C7 C 0.3531(4) 1.4513(4) -0.0257(3) 0.0734(12) Uani 1 1 d U . .
H7 H 0.4319 1.4534 -0.0626 0.088 Uiso 1 1 calc R . .
C8 C 0.6133(3) 1.0428(3) 0.12869(19) 0.0382(7) Uani 1 1 d U . .
C9 C 0.6772(3) 1.0734(3) 0.2010(2) 0.0441(7) Uani 1 1 d U . .
C10 C 0.7895(4) 1.1451(4) 0.1817(2) 0.0545(9) Uani 1 1 d U . .
H10 H 0.8256 1.1730 0.1236 0.065 Uiso 1 1 calc R . .
C11 C 0.8482(4) 1.1756(4) 0.2481(3) 0.0668(11) Uani 1 1 d U . .
H11 H 0.9236 1.2240 0.2348 0.080 Uiso 1 1 calc R . .
C12 C 0.7952(4) 1.1344(5) 0.3337(3) 0.0711(11) Uani 1 1 d U . .
H12 H 0.8352 1.1543 0.3785 0.085 Uiso 1 1 calc R . .
C13 C 0.6842(4) 1.0645(5) 0.3533(3) 0.0738(12) Uani 1 1 d U . .
H13 H 0.6481 1.0378 0.4115 0.089 Uiso 1 1 calc R . .
C14 C 0.6251(4) 1.0330(4) 0.2872(2) 0.0605(10) Uani 1 1 d U . .
H14 H 0.5499 0.9844 0.3010 0.073 Uiso 1 1 calc R . .
C15 C 0.2193(3) 0.5517(3) 0.5428(2) 0.0434(7) Uani 1 1 d U . .
C16 C 0.3409(3) 0.5899(4) 0.5695(3) 0.0543(9) Uani 1 1 d U . .
C17 C 0.4348(4) 0.6563(4) 0.5094(3) 0.0713(12) Uani 1 1 d U . .
H17 H 0.4236 0.6789 0.4513 0.086 Uiso 1 1 calc R . .
C18 C 0.5475(5) 0.6897(5) 0.5362(4) 0.0969(16) Uani 1 1 d U . .
H18 H 0.6131 0.7336 0.4961 0.116 Uiso 1 1 calc R . .
C19 C 0.5600(5) 0.6569(6) 0.6223(5) 0.1106(18) Uani 1 1 d U . .
H19 H 0.6352 0.6798 0.6398 0.133 Uiso 1 1 calc R . .
C20 C 0.4687(5) 0.5932(6) 0.6828(4) 0.1085(18) Uani 1 1 d U . .
H20 H 0.4796 0.5730 0.7411 0.130 Uiso 1 1 calc R . .
C21 C 0.3577(4) 0.5583(5) 0.6559(3) 0.0816(13) Uani 1 1 d U . .
H21 H 0.2935 0.5130 0.6964 0.098 Uiso 1 1 calc R . .
C22 C -0.0902(3) 0.7052(3) 0.56109(19) 0.0369(6) Uani 1 1 d U . .
C23 C -0.1412(3) 0.8216(3) 0.5970(2) 0.0376(7) Uani 1 1 d U . .
C24 C -0.1856(3) 0.8151(3) 0.6859(2) 0.0464(8) Uani 1 1 d U . .
H24 H -0.1781 0.7390 0.7240 0.056 Uiso 1 1 calc R . .
C25 C -0.2409(4) 0.9207(4) 0.7179(2) 0.0576(9) Uani 1 1 d U . .
H25 H -0.2717 0.9157 0.7774 0.069 Uiso 1 1 calc R . .
C26 C -0.2506(4) 1.0335(4) 0.6620(3) 0.0606(10) Uani 1 1 d U . .
H26 H -0.2892 1.1044 0.6836 0.073 Uiso 1 1 calc R . .
C27 C -0.2040(4) 1.0424(4) 0.5747(3) 0.0610(10) Uani 1 1 d U . .
H27 H -0.2092 1.1198 0.5374 0.073 Uiso 1 1 calc R . .
C28 C -0.1492(3) 0.9370(3) 0.5418(2) 0.0497(8) Uani 1 1 d U . .
H28 H -0.1175 0.9434 0.4824 0.060 Uiso 1 1 calc R . .
C29 C 0.3137(3) 0.7229(3) 0.20111(18) 0.0387(7) Uani 1 1 d U . .
H29 H 0.4009 0.7050 0.1887 0.046 Uiso 1 1 calc R . .
C30 C 0.2397(3) 0.6501(3) 0.2710(2) 0.0396(7) Uani 1 1 d U . .
H30 H 0.2772 0.5825 0.3039 0.048 Uiso 1 1 calc R . .
C31 C 0.0621(3) 0.7675(3) 0.2419(2) 0.0412(7) Uani 1 1 d U . .
C32 C 0.1376(3) 0.8388(3) 0.16857(19) 0.0385(7) Uani 1 1 d DU . .
C33A C -0.0816(5) 0.7876(6) 0.2608(4) 0.0545(14) Uani 0.854(7) 1 d PU . .
H33A H -0.0985 0.8791 0.2515 0.065 Uiso 0.854(7) 1 calc PR . .
H33B H -0.1119 0.7548 0.3221 0.065 Uiso 0.854(7) 1 calc PR . .
C34A C -0.1581(5) 0.7235(6) 0.2056(4) 0.093(2) Uani 0.854(7) 1 d PU . .
H34A H -0.1340 0.7603 0.1450 0.140 Uiso 0.854(7) 1 calc PR . .
H34B H -0.2482 0.7367 0.2236 0.140 Uiso 0.854(7) 1 calc PR . .
H34C H -0.1404 0.6331 0.2131 0.140 Uiso 0.854(7) 1 calc PR . .
C35A C 0.0815(11) 0.9401(7) 0.1069(8) 0.061(2) Uani 0.854(7) 1 d PU . .
H35A H 0.1364 0.9528 0.0510 0.091 Uiso 0.854(7) 1 calc PR . .
H35B H 0.0745 1.0192 0.1301 0.091 Uiso 0.854(7) 1 calc PR . .
H35C H -0.0021 0.9133 0.1003 0.091 Uiso 0.854(7) 1 calc PR . .
C33B C 0.068(7) 0.937(3) 0.113(5) 0.048(5) Uani 0.146(7) 1 d PDU . .
H33C H 0.1281 0.9877 0.0678 0.058 Uiso 0.146(7) 1 calc PR . .
H33D H 0.0184 0.9933 0.1484 0.058 Uiso 0.146(7) 1 calc PR . .
C34B C -0.020(3) 0.862(3) 0.0722(18) 0.066(6) Uani 0.146(7) 1 d PDU . .
H34D H -0.0359 0.7785 0.1065 0.099 Uiso 0.146(7) 1 calc PR . .
H34E H 0.0194 0.8540 0.0138 0.099 Uiso 0.146(7) 1 calc PR . .
H34F H -0.1002 0.9071 0.0704 0.099 Uiso 0.146(7) 1 calc PR . .
C35B C -0.067(3) 0.812(3) 0.2901(19) 0.040(5) Uani 0.146(7) 1 d PU . .
H35D H -0.1362 0.7639 0.2778 0.060 Uiso 0.146(7) 1 calc PR . .
H35E H -0.0785 0.9017 0.2706 0.060 Uiso 0.146(7) 1 calc PR . .
H35F H -0.0660 0.7971 0.3521 0.060 Uiso 0.146(7) 1 calc PR . .
N1 N 0.2642(2) 0.8190(2) 0.15014(15) 0.0366(6) Uani 1 1 d U . .
N2 N 0.1141(2) 0.6741(2) 0.29323(16) 0.0397(6) Uani 1 1 d U . .
O1 O 0.3238(2) 1.1116(2) 0.05618(13) 0.0420(5) Uani 1 1 d U . .
O2 O 0.4798(2) 1.22108(19) -0.04097(14) 0.0437(5) Uani 1 1 d U . .
O3 O 0.6667(2) 1.0877(2) 0.05144(13) 0.0429(5) Uani 1 1 d U . .
O4 O 0.5118(2) 0.9758(2) 0.14864(13) 0.0410(5) Uani 1 1 d U . .
O5 O 0.2009(2) 0.5971(2) 0.46600(15) 0.0457(5) Uani 1 1 d U . .
O6 O 0.1425(2) 0.4804(2) 0.59974(15) 0.0473(6) Uani 1 1 d U . .
O7 O -0.1005(2) 0.6004(2) 0.61411(13) 0.0433(5) Uani 1 1 d U . .
O8 O -0.0423(2) 0.7185(2) 0.48056(14) 0.0441(5) Uani 1 1 d U . .
Rh1 Rh 0.41647(2) 0.94109(2) 0.051424(13) 0.03250(7) Uani 1 1 d U . .
Rh2 Rh 0.03130(2) 0.56222(2) 0.428682(14) 0.03407(7) Uani 1 1 d U . .

loop_
_atom_site_aniso_label
_atom_site_aniso_U_11
_atom_site_aniso_U_22
_atom_site_aniso_U_33
_atom_site_aniso_U_23
_atom_site_aniso_U_13
_atom_site_aniso_U_12
C1 0.0457(16) 0.0348(15) 0.0313(14) -0.0031(11) 0.0009(12) 0.0024(12)
C2 0.0552(19) 0.0367(16) 0.0469(18) -0.0066(13) -0.0039(15) 0.0055(14)
C3 0.076(3) 0.053(2) 0.072(2) -0.0016(19) 0.017(2) 0.0171(19)
C4 0.093(3) 0.074(3) 0.102(3) -0.017(3) 0.014(3) 0.033(2)
C5 0.101(3) 0.056(3) 0.123(4) -0.026(3) -0.014(3) 0.030(2)
C6 0.095(3) 0.043(2) 0.135(4) -0.005(2) -0.012(3) 0.006(2)
C7 0.066(2) 0.044(2) 0.103(3) -0.002(2) -0.002(2) 0.0045(18)
C8 0.0434(16) 0.0359(15) 0.0318(14) -0.0034(12) 0.0019(12) 0.0046(13)
C9 0.0484(18) 0.0454(17) 0.0363(15) -0.0051(13) -0.0030(13) 0.0064(14)
C10 0.057(2) 0.055(2) 0.0479(19) -0.0023(16) -0.0061(16) -0.0031(17)
C11 0.065(2) 0.071(3) 0.065(2) -0.005(2) -0.017(2) -0.009(2)
C12 0.077(3) 0.088(3) 0.056(2) -0.018(2) -0.026(2) 0.000(2)
C13 0.079(3) 0.103(3) 0.0386(19) -0.011(2) -0.0081(19) -0.005(2)
C14 0.061(2) 0.080(3) 0.0373(18) -0.0049(17) -0.0026(16) -0.0076(19)
C15 0.0362(16) 0.0379(16) 0.0529(18) -0.0078(14) 0.0031(14) -0.0008(13)
C16 0.0419(18) 0.0500(19) 0.072(2) -0.0150(17) -0.0054(17) -0.0021(15)
C17 0.047(2) 0.068(3) 0.096(3) -0.018(2) 0.003(2) -0.0127(18)
C18 0.059(3) 0.096(3) 0.132(4) -0.020(3) 0.003(3) -0.025(2)
C19 0.072(3) 0.126(4) 0.141(4) -0.027(4) -0.029(3) -0.027(3)
C20 0.084(3) 0.131(4) 0.120(4) -0.018(3) -0.041(3) -0.017(3)
C21 0.064(3) 0.096(3) 0.089(3) -0.012(3) -0.025(2) -0.012(2)
C22 0.0334(15) 0.0361(15) 0.0376(15) -0.0045(12) 0.0034(12) -0.0037(12)
C23 0.0373(15) 0.0360(15) 0.0373(15) -0.0080(12) 0.0033(12) -0.0050(12)
C24 0.0543(19) 0.0464(18) 0.0372(16) -0.0086(13) -0.0018(14) -0.0018(15)
C25 0.074(2) 0.061(2) 0.0391(17) -0.0215(16) 0.0015(17) -0.0006(18)
C26 0.076(2) 0.051(2) 0.058(2) -0.0262(17) -0.0055(19) 0.0090(18)
C27 0.085(3) 0.0402(19) 0.055(2) -0.0095(16) -0.0020(19) 0.0057(18)
C28 0.063(2) 0.0391(17) 0.0421(17) -0.0063(14) 0.0058(15) -0.0001(15)
C29 0.0368(15) 0.0393(16) 0.0318(14) 0.0028(12) 0.0096(12) 0.0023(12)
C30 0.0417(16) 0.0317(15) 0.0371(15) 0.0035(12) 0.0086(13) 0.0038(12)
C31 0.0410(16) 0.0353(15) 0.0402(16) -0.0007(12) 0.0095(13) -0.0019(12)
C32 0.0421(16) 0.0355(15) 0.0331(14) -0.0002(12) 0.0029(12) -0.0021(12)
C33A 0.045(3) 0.059(3) 0.049(3) 0.007(2) 0.006(2) 0.003(2)
C34A 0.067(3) 0.108(5) 0.098(4) 0.009(3) -0.017(3) -0.019(3)
C35A 0.051(4) 0.064(3) 0.056(3) 0.018(2) -0.001(3) 0.002(2)
C33B 0.047(7) 0.047(7) 0.045(7) 0.003(6) -0.003(6) -0.003(6)
C34B 0.069(9) 0.068(9) 0.060(9) 0.000(7) -0.018(7) 0.008(7)
C35B 0.037(8) 0.041(8) 0.038(8) -0.008(7) 0.003(7) 0.005(7)
N1 0.0425(14) 0.0348(13) 0.0261(11) 0.0014(9) 0.0069(10) -0.0009(10)
N2 0.0405(14) 0.0319(13) 0.0382(13) 0.0015(10) 0.0120(11) -0.0024(10)
O1 0.0469(12) 0.0345(11) 0.0368(11) -0.0002(9) 0.0106(9) 0.0017(9)
O2 0.0522(13) 0.0291(11) 0.0402(11) 0.0029(9) 0.0119(10) 0.0004(9)
O3 0.0479(13) 0.0464(13) 0.0303(10) -0.0006(9) 0.0015(9) -0.0098(10)
O4 0.0456(12) 0.0471(13) 0.0262(10) 0.0000(9) 0.0012(9) -0.0046(10)
O5 0.0371(12) 0.0490(13) 0.0438(12) 0.0015(10) 0.0069(10) -0.0128(10)
O6 0.0395(12) 0.0519(14) 0.0453(13) 0.0028(10) -0.0015(10) -0.0092(10)
O7 0.0506(13) 0.0347(11) 0.0363(11) -0.0010(9) 0.0122(10) 0.0020(9)
O8 0.0538(13) 0.0327(11) 0.0366(11) -0.0008(9) 0.0154(10) -0.0007(9)
Rh1 0.03923(13) 0.02926(12) 0.02266(11) 0.00212(8) 0.00749(9) -0.00157(9)
Rh2 0.03499(13) 0.03045(12) 0.02969(12) 0.00059(9) 0.01060(9) -0.00389(9)

loop_
_atom_type_symbol
_atom_type_description
_atom_type_scat_dispersion_real
_atom_type_scat_dispersion_imag
_atom_type_scat_source
C C 0.0033 0.0016 'International Tables Vol C Tables 4.2.6.8 and 6.1.1.4'
H H 0.0000 0.0000 'International Tables Vol C Tables 4.2.6.8 and 6.1.1.4'
N N 0.0061 0.0033 'International Tables Vol C Tables 4.2.6.8 and 6.1.1.4'
O O 0.0106 0.0060 'International Tables Vol C Tables 4.2.6.8 and 6.1.1.4'
Rh Rh -1.1178 0.9187 'International Tables Vol C Tables 4.2.6.8 and 6.1.1.4'

loop_
_geom_angle_atom_site_label_1
_geom_angle_atom_site_label_2
_geom_angle_atom_site_label_3
_geom_angle
_geom_angle_site_symmetry_1
_geom_angle_site_symmetry_3
_geom_angle_publ_flag
O1 C1 O2 125.2(3) . . ?
O1 C1 C2 117.7(3) . . ?
O2 C1 C2 117.1(3) . . ?
C7 C2 C3 118.7(3) . . ?
C7 C2 C1 120.9(3) . . ?
C3 C2 C1 120.3(3) . . ?
C4 C3 C2 120.2(4) . . ?
C5 C4 C3 120.2(5) . . ?
C6 C5 C4 120.1(4) . . ?
C5 C6 C7 120.0(5) . . ?
C2 C7 C6 120.6(4) . . ?
O4 C8 O3 125.5(3) . . ?
O4 C8 C9 118.3(3) . . ?
O3 C8 C9 116.2(3) . . ?
C14 C9 C10 119.0(3) . . ?
C14 C9 C8 121.0(3) . . ?
C10 C9 C8 120.0(3) . . ?
C11 C10 C9 120.4(4) . . ?
C12 C11 C10 119.9(4) . . ?
C13 C12 C11 120.2(4) . . ?
C12 C13 C14 120.3(4) . . ?
C9 C14 C13 120.2(4) . . ?
O6 C15 O5 125.9(3) . . ?
O6 C15 C16 117.0(3) . . ?
O5 C15 C16 117.1(3) . . ?
C17 C16 C21 119.9(4) . . ?
C17 C16 C15 120.6(4) . . ?
C21 C16 C15 119.5(4) . . ?
C16 C17 C18 119.2(5) . . ?
C19 C18 C17 118.9(5) . . ?
C20 C19 C18 123.0(6) . . ?
C19 C20 C21 118.0(6) . . ?
C16 C21 C20 120.8(5) . . ?
O7 C22 O8 125.6(3) . . ?
O7 C22 C23 116.5(3) . . ?
O8 C22 C23 117.9(3) . . ?
C28 C23 C24 118.9(3) . . ?
C28 C23 C22 120.5(3) . . ?
C24 C23 C22 120.6(3) . . ?
C25 C24 C23 120.3(3) . . ?
C26 C25 C24 119.9(3) . . ?
C27 C26 C25 120.4(3) . . ?
C26 C27 C28 120.1(4) . . ?
C27 C28 C23 120.2(3) . . ?
N1 C29 C30 121.9(3) . . ?
N2 C30 C29 121.4(3) . . ?
N2 C31 C32 120.6(3) . . ?
N2 C31 C33A 118.3(3) . . ?
C32 C31 C33A 120.9(3) . . ?
N2 C31 C35B 110.8(12) . . ?
C32 C31 C35B 125.4(12) . . ?
C33A C31 C35B 22.7(11) . . ?
N1 C32 C31 121.2(3) . . ?
N1 C32 C35A 116.7(6) . . ?
C31 C32 C35A 122.2(6) . . ?
N1 C32 C33B 123(3) . . ?
C31 C32 C33B 116(3) . . ?
C35A C32 C33B 6(4) . . ?
C31 C33A C34A 114.5(5) . . ?
C32 C33B C34B 106(2) . . ?
C29 N1 C32 117.1(2) . . ?
C29 N1 Rh1 113.53(19) . . ?
C32 N1 Rh1 128.96(19) . . ?
C31 N2 C30 117.6(2) . . ?
C31 N2 Rh2 130.11(19) . . ?
C30 N2 Rh2 111.60(19) . . ?
C1 O1 Rh1 120.28(19) . . ?
C1 O2 Rh1 118.80(18) . 2_675 ?
C8 O3 Rh1 119.5(2) . 2_675 ?
C8 O4 Rh1 119.13(19) . . ?
C15 O5 Rh2 119.26(19) . . ?
C15 O6 Rh2 119.0(2) . 2_566 ?
C22 O7 Rh2 119.15(19) . 2_566 ?
C22 O8 Rh2 119.36(19) . . ?
O2 Rh1 O3 89.40(9) 2_675 2_675 ?
O2 Rh1 O1 175.66(8) 2_675 . ?
O3 Rh1 O1 90.93(9) 2_675 . ?
O2 Rh1 O4 89.94(9) 2_675 . ?
O3 Rh1 O4 175.76(8) 2_675 . ?
O1 Rh1 O4 89.42(9) . . ?
O2 Rh1 N1 88.21(8) 2_675 . ?
O3 Rh1 N1 92.45(9) 2_675 . ?
O1 Rh1 N1 96.10(8) . . ?
O4 Rh1 N1 91.71(9) . . ?
O2 Rh1 Rh1 88.71(6) 2_675 2_675 ?
O3 Rh1 Rh1 88.08(6) 2_675 2_675 ?
O1 Rh1 Rh1 86.97(6) . 2_675 ?
O4 Rh1 Rh1 87.72(6) . 2_675 ?
N1 Rh1 Rh1 176.87(6) . 2_675 ?
O7 Rh2 O5 91.55(10) 2_566 . ?
O7 Rh2 O6 88.36(10) 2_566 2_566 ?
O5 Rh2 O6 175.77(8) . 2_566 ?
O7 Rh2 O8 175.86(8) 2_566 . ?
O5 Rh2 O8 88.29(10) . . ?
O6 Rh2 O8 91.49(10) 2_566 . ?
O7 Rh2 N2 88.26(8) 2_566 . ?
O5 Rh2 N2 86.91(9) . . ?
O6 Rh2 N2 97.32(9) 2_566 . ?
O8 Rh2 N2 95.86(8) . . ?
O7 Rh2 Rh2 88.47(6) 2_566 2_566 ?
O5 Rh2 Rh2 87.75(6) . 2_566 ?
O6 Rh2 Rh2 88.02(6) 2_566 2_566 ?
O8 Rh2 Rh2 87.40(6) . 2_566 ?
N2 Rh2 Rh2 173.66(7) . 2_566 ?

loop_
_geom_bond_atom_site_label_1
_geom_bond_atom_site_label_2
_geom_bond_distance
_geom_bond_site_symmetry_2
_geom_bond_publ_flag
C1 O1 1.264(3) . ?
C1 O2 1.267(3) . ?
C1 C2 1.488(4) . ?
C2 C7 1.374(5) . ?
C2 C3 1.383(5) . ?
C3 C4 1.381(6) . ?
C4 C5 1.365(7) . ?
C5 C6 1.359(7) . ?
C6 C7 1.384(6) . ?
C8 O4 1.263(4) . ?
C8 O3 1.269(3) . ?
C8 C9 1.491(5) . ?
C9 C14 1.376(4) . ?
C9 C10 1.383(5) . ?
C10 C11 1.379(6) . ?
C11 C12 1.370(6) . ?
C12 C13 1.362(6) . ?
C13 C14 1.382(6) . ?
C15 O6 1.261(4) . ?
C15 O5 1.266(4) . ?
C15 C16 1.496(5) . ?
C16 C17 1.367(5) . ?
C16 C21 1.381(6) . ?
C17 C18 1.395(6) . ?
C18 C19 1.366(8) . ?
C19 C20 1.342(8) . ?
C20 C21 1.385(6) . ?
C22 O7 1.266(3) . ?
C22 O8 1.268(3) . ?
C22 C23 1.487(4) . ?
C23 C28 1.384(4) . ?
C23 C24 1.387(4) . ?
C24 C25 1.376(5) . ?
C25 C26 1.370(5) . ?
C26 C27 1.365(5) . ?
C27 C28 1.379(5) . ?
C29 N1 1.338(4) . ?
C29 C30 1.369(4) . ?
C30 N2 1.343(4) . ?
C31 N2 1.336(4) . ?
C31 C32 1.403(4) . ?
C31 C33A 1.513(6) . ?
C31 C35B 1.55(3) . ?
C32 N1 1.338(4) . ?
C32 C35A 1.500(6) . ?
C32 C33B 1.50(2) . ?
C33A C34A 1.518(8) . ?
C33B C34B 1.51(2) . ?
N1 Rh1 2.293(2) . ?
N2 Rh2 2.300(2) . ?
O1 Rh1 2.035(2) . ?
O2 Rh1 2.026(2) 2_675 ?
O3 Rh1 2.026(2) 2_675 ?
O4 Rh1 2.043(2) . ?
O5 Rh2 2.030(2) . ?
O6 Rh2 2.033(2) 2_566 ?
O7 Rh2 2.022(2) 2_566 ?
O8 Rh2 2.039(2) . ?
Rh1 O2 2.026(2) 2_675 ?
Rh1 O3 2.026(2) 2_675 ?
Rh1 Rh1 2.4005(4) 2_675 ?
Rh2 O7 2.022(2) 2_566 ?
Rh2 O6 2.033(2) 2_566 ?
Rh2 Rh2 2.4005(4) 2_566 ?

loop_
_geom_torsion_atom_site_label_1
_geom_torsion_atom_site_label_2
_geom_torsion_atom_site_label_3
_geom_torsion_atom_site_label_4
_geom_torsion
_geom_torsion_site_symmetry_1
_geom_torsion_site_symmetry_2
_geom_torsion_site_symmetry_3
_geom_torsion_site_symmetry_4
_geom_torsion_publ_flag
O1 C1 C2 C7 176.4(4) . . . . ?
O2 C1 C2 C7 -3.1(5) . . . . ?
O1 C1 C2 C3 -1.6(5) . . . . ?
O2 C1 C2 C3 178.9(4) . . . . ?
C7 C2 C3 C4 0.3(7) . . . . ?
C1 C2 C3 C4 178.3(4) . . . . ?
C2 C3 C4 C5 -1.3(8) . . . . ?
C3 C4 C5 C6 1.3(9) . . . . ?
C4 C5 C6 C7 -0.3(9) . . . . ?
C3 C2 C7 C6 0.7(7) . . . . ?
C1 C2 C7 C6 -177.3(4) . . . . ?
C5 C6 C7 C2 -0.7(8) . . . . ?
O4 C8 C9 C14 -1.9(5) . . . . ?
O3 C8 C9 C14 177.9(3) . . . . ?
O4 C8 C9 C10 179.2(3) . . . . ?
O3 C8 C9 C10 -1.1(5) . . . . ?
C14 C9 C10 C11 0.0(6) . . . . ?
C8 C9 C10 C11 179.0(3) . . . . ?
C9 C10 C11 C12 0.1(6) . . . . ?
C10 C11 C12 C13 -0.6(7) . . . . ?
C11 C12 C13 C14 0.9(8) . . . . ?
C10 C9 C14 C13 0.3(6) . . . . ?
C8 C9 C14 C13 -178.7(4) . . . . ?
C12 C13 C14 C9 -0.7(7) . . . . ?
O6 C15 C16 C17 173.5(3) . . . . ?
O5 C15 C16 C17 -8.7(5) . . . . ?
O6 C15 C16 C21 -6.9(5) . . . . ?
O5 C15 C16 C21 170.9(4) . . . . ?
C21 C16 C17 C18 0.9(7) . . . . ?
C15 C16 C17 C18 -179.5(4) . . . . ?
C16 C17 C18 C19 -1.1(8) . . . . ?
C17 C18 C19 C20 0.3(10) . . . . ?
C18 C19 C20 C21 0.7(10) . . . . ?
C17 C16 C21 C20 0.1(7) . . . . ?
C15 C16 C21 C20 -179.5(5) . . . . ?
C19 C20 C21 C16 -0.9(9) . . . . ?
O7 C22 C23 C28 -171.7(3) . . . . ?
O8 C22 C23 C28 7.3(5) . . . . ?
O7 C22 C23 C24 6.0(5) . . . . ?
O8 C22 C23 C24 -175.0(3) . . . . ?
C28 C23 C24 C25 2.3(5) . . . . ?
C22 C23 C24 C25 -175.4(3) . . . . ?
C23 C24 C25 C26 -0.9(6) . . . . ?
C24 C25 C26 C27 -1.0(7) . . . . ?
C25 C26 C27 C28 1.4(7) . . . . ?
C26 C27 C28 C23 0.0(6) . . . . ?
C24 C23 C28 C27 -1.9(5) . . . . ?
C22 C23 C28 C27 175.9(3) . . . . ?
N1 C29 C30 N2 -1.8(5) . . . . ?
N2 C31 C32 N1 -2.8(5) . . . . ?
C33A C31 C32 N1 -178.1(4) . . . . ?
C35B C31 C32 N1 155.2(14) . . . . ?
N2 C31 C32 C35A 177.0(5) . . . . ?
C33A C31 C32 C35A 1.7(7) . . . . ?
C35B C31 C32 C35A -25.0(16) . . . . ?
N2 C31 C32 C33B 177(2) . . . . ?
C33A C31 C32 C33B 1(2) . . . . ?
C35B C31 C32 C33B -25(2) . . . . ?
N2 C31 C33A C34A -97.1(5) . . . . ?
C32 C31 C33A C34A 78.4(6) . . . . ?
C35B C31 C33A C34A -173(4) . . . . ?
N1 C32 C33B C34B 113(4) . . . . ?
C31 C32 C33B C34B -67(6) . . . . ?
C35A C32 C33B C34B 115(24) . . . . ?
C30 C29 N1 C32 -2.1(5) . . . . ?
C30 C29 N1 Rh1 171.5(3) . . . . ?
C31 C32 N1 C29 4.3(5) . . . . ?
C35A C32 N1 C29 -175.5(5) . . . . ?
C33B C32 N1 C29 -175(2) . . . . ?
C31 C32 N1 Rh1 -168.2(2) . . . . ?
C35A C32 N1 Rh1 12.0(6) . . . . ?
C33B C32 N1 Rh1 12(2) . . . . ?
C32 C31 N2 C30 -1.2(5) . . . . ?
C33A C31 N2 C30 174.3(4) . . . . ?
C35B C31 N2 C30 -162.1(13) . . . . ?
C32 C31 N2 Rh2 168.5(2) . . . . ?
C33A C31 N2 Rh2 -16.1(5) . . . . ?
C35B C31 N2 Rh2 7.5(13) . . . . ?
C29 C30 N2 C31 3.4(5) . . . . ?
C29 C30 N2 Rh2 -168.1(3) . . . . ?
O2 C1 O1 Rh1 0.6(5) . . . . ?
C2 C1 O1 Rh1 -178.9(2) . . . . ?
O1 C1 O2 Rh1 -1.1(5) . . . 2_675 ?
C2 C1 O2 Rh1 178.3(2) . . . 2_675 ?
O4 C8 O3 Rh1 2.6(4) . . . 2_675 ?
C9 C8 O3 Rh1 -177.2(2) . . . 2_675 ?
O3 C8 O4 Rh1 -3.2(4) . . . . ?
C9 C8 O4 Rh1 176.5(2) . . . . ?
O6 C15 O5 Rh2 2.8(5) . . . . ?
C16 C15 O5 Rh2 -174.7(2) . . . . ?
O5 C15 O6 Rh2 -2.9(5) . . . 2_566 ?
C16 C15 O6 Rh2 174.7(2) . . . 2_566 ?
O8 C22 O7 Rh2 2.0(4) . . . 2_566 ?
C23 C22 O7 Rh2 -179.1(2) . . . 2_566 ?
O7 C22 O8 Rh2 -2.1(4) . . . . ?
C23 C22 O8 Rh2 179.1(2) . . . . ?
C1 O1 Rh1 O2 6.4(14) . . . 2_675 ?
C1 O1 Rh1 O3 -87.9(2) . . . 2_675 ?
C1 O1 Rh1 O4 87.9(2) . . . . ?
C1 O1 Rh1 N1 179.6(2) . . . . ?
C1 O1 Rh1 Rh1 0.2(2) . . . 2_675 ?
C8 O4 Rh1 O2 90.7(2) . . . 2_675 ?
C8 O4 Rh1 O3 9.7(13) . . . 2_675 ?
C8 O4 Rh1 O1 -85.0(2) . . . . ?
C8 O4 Rh1 N1 178.9(2) . . . . ?
C8 O4 Rh1 Rh1 2.0(2) . . . 2_675 ?
C29 N1 Rh1 O2 35.1(2) . . . 2_675 ?
C32 N1 Rh1 O2 -152.1(3) . . . 2_675 ?
C29 N1 Rh1 O3 124.4(2) . . . 2_675 ?
C32 N1 Rh1 O3 -62.8(3) . . . 2_675 ?
C29 N1 Rh1 O1 -144.4(2) . . . . ?
C32 N1 Rh1 O1 28.4(3) . . . . ?
C29 N1 Rh1 O4 -54.8(2) . . . . ?
C32 N1 Rh1 O4 118.0(3) . . . . ?
C29 N1 Rh1 Rh1 24.7(14) . . . 2_675 ?
C32 N1 Rh1 Rh1 -162.5(11) . . . 2_675 ?
C15 O5 Rh2 O7 -89.7(2) . . . 2_566 ?
C15 O5 Rh2 O6 -0.9(14) . . . 2_566 ?
C15 O5 Rh2 O8 86.2(2) . . . . ?
C15 O5 Rh2 N2 -177.8(2) . . . . ?
C15 O5 Rh2 Rh2 -1.3(2) . . . 2_566 ?
C22 O8 Rh2 O7 1.1(14) . . . 2_566 ?
C22 O8 Rh2 O5 -86.9(2) . . . . ?
C22 O8 Rh2 O6 88.9(2) . . . 2_566 ?
C22 O8 Rh2 N2 -173.6(2) . . . . ?
C22 O8 Rh2 Rh2 1.0(2) . . . 2_566 ?
C31 N2 Rh2 O7 136.1(3) . . . 2_566 ?
C30 N2 Rh2 O7 -53.8(2) . . . 2_566 ?
C31 N2 Rh2 O5 -132.3(3) . . . . ?
C30 N2 Rh2 O5 37.8(2) . . . . ?
C31 N2 Rh2 O6 47.9(3) . . . 2_566 ?
C30 N2 Rh2 O6 -142.0(2) . . . 2_566 ?
C31 N2 Rh2 O8 -44.3(3) . . . . ?
C30 N2 Rh2 O8 125.8(2) . . . . ?
C31 N2 Rh2 Rh2 -165.0(5) . . . 2_566 ?
C30 N2 Rh2 Rh2 5.1(8) . . . 2_566 ?
